data_1573615
loop_
_publ_author_name
'Kamrowski, Anne'
'Reuter, Hans'

_publ_section_title
;
 Di-tert-butyldiisothiocyanatotin(IV)
;
_journal_coeditor_code HB4502
_journal_issue 1
_journal_name_full IUCrData
_journal_paper_doi 10.1107/S2414314624012446
_journal_volume 10
_journal_year 2025
_chemical_formula_iupac '[Sn (C4 H9)2 (N C S)2]'
_chemical_formula_moiety 'C10 H18 N2 S2 Sn'
_chemical_formula_sum 'C10 H18 N2 S2 Sn'
_chemical_formula_weight 349.07
_chemical_name_systematic
;
Di-<i>tert</i>-butyldiisothiocyanatotin(IV)
;
_space_group_crystal_system orthorhombic
_space_group_IT_number 57
_space_group_name_Hall '-P 2c 2b'
_space_group_name_H-M_alt 'P b c m'
_atom_sites_solution_hydrogens mixed
_atom_sites_solution_primary direct
_audit_creation_method SHELXL-2014/7
_cell_angle_alpha 90
_cell_angle_beta 90
_cell_angle_gamma 90
_cell_formula_units_Z 12
_cell_length_a 9.6669(3)
_cell_length_b 11.9440(4)
_cell_length_c 36.0164(9)
_cell_measurement_reflns_used 9996
_cell_measurement_temperature 100(2)
_cell_measurement_theta_max 29.16
_cell_measurement_theta_min 2.39
_cell_volume 4158.5(2)
_computing_cell_refinement
;
SAINT (Bruker, 2009)
;
_computing_data_collection
;
APEX2 (Bruker, 2009)
;
_computing_data_reduction
;
SAINT (Bruker, 2009)
;
_computing_molecular_graphics
;
DIAMOND (Brandenburg, 2006), Mercury (Macrae <i>et al.</i>
(2020), <i>POVRAY</i>
(Povray, 2004)
;
_computing_publication_material
;
publCIF (Westrip, 2010)
;
_computing_structure_refinement
;
<i>SHELXL2014/7</i> (Sheldrick, 2015)
;
_computing_structure_solution
;
SHELXS97 (Sheldrick 2008)
;
_diffrn_ambient_temperature 100(2)
_diffrn_measured_fraction_theta_full 0.999
_diffrn_measured_fraction_theta_max 1.000
_diffrn_measurement_device_type 'Bruker APEXII CCD'
_diffrn_measurement_method '\f and \w scans'
_diffrn_radiation_type MoK\a
_diffrn_radiation_wavelength 0.71073
_diffrn_reflns_av_R_equivalents 0.1037
_diffrn_reflns_av_unetI/netI 0.0297
_diffrn_reflns_limit_h_max 12
_diffrn_reflns_limit_h_min -12
_diffrn_reflns_limit_k_max 15
_diffrn_reflns_limit_k_min -15
_diffrn_reflns_limit_l_max 47
_diffrn_reflns_limit_l_min -47
_diffrn_reflns_number 169441
_diffrn_reflns_theta_full 25.242
_diffrn_reflns_theta_max 27.998
_diffrn_reflns_theta_min 2.107
_exptl_absorpt_coefficient_mu 2.118
_exptl_absorpt_correction_T_max 0.8906
_exptl_absorpt_correction_T_min 0.6966
_exptl_absorpt_correction_type multi-scan
_exptl_absorpt_process_details
;
(SADABS; Krause <i>et al.</i>,  2015)
;
_exptl_crystal_colour colourless
_exptl_crystal_density_diffrn 1.673
_exptl_crystal_description plate
_exptl_crystal_F_000 2088
_exptl_crystal_size_max 0.184
_exptl_crystal_size_mid 0.124
_exptl_crystal_size_min 0.056
_refine_diff_density_max 0.619
_refine_diff_density_min -1.011
_refine_ls_extinction_coef 0.00019(2)
_refine_ls_extinction_expression Fc^*^=kFc[1+0.001xFc^2^\l^3^/sin(2\q)]^-1/4^
_refine_ls_extinction_method
;
<i>SHELXL2014/7</i> (Sheldrick 2015)
;
_refine_ls_goodness_of_fit_ref 1.117
_refine_ls_hydrogen_treatment constr
_refine_ls_matrix_type full
_refine_ls_number_parameters 225
_refine_ls_number_reflns 5093
_refine_ls_number_restraints 0
_refine_ls_restrained_S_all 1.117
_refine_ls_R_factor_all 0.0492
_refine_ls_R_factor_gt 0.0333
_refine_ls_shift/su_max 0.001
_refine_ls_shift/su_mean 0.000
_refine_ls_structure_factor_coef Fsqd
_refine_ls_weighting_details 'w=1/[\s^2^(Fo^2^)+(0.0162P)^2^+7.7574P] where P=(Fo^2^+2Fc^2^)/3'
_refine_ls_weighting_scheme calc
_refine_ls_wR_factor_gt 0.0618
_refine_ls_wR_factor_ref 0.0672
_reflns_number_gt 4052
_reflns_number_total 5093
_reflns_threshold_expression 'I > 2\s(I)'
_cod_data_source_file hb4502.cif
_cod_data_source_block I
_cod_database_code 1573615
_shelx_space_group_comment
;
The symmetry employed for this shelxl refinement is uniquely defined
by the following loop, which should always be used as a source of
symmetry information in preference to the above space-group names.
They are only intended as comments.
;
_shelx_estimated_absorpt_t_min 0.697
_shelx_estimated_absorpt_t_max 0.891

loop_
_space_group_symop_operation_xyz
'x, y, z'
'-x, -y, z+1/2'
'-x, y+1/2, -z+1/2'
'x, -y+1/2, -z'
'-x, -y, -z'
'x, y, -z-1/2'
'x, -y-1/2, z-1/2'
'-x, y-1/2, z'

loop_
_atom_site_type_symbol
_atom_site_label
_atom_site_fract_x
_atom_site_fract_y
_atom_site_fract_z
_atom_site_U_iso_or_equiv
_atom_site_adp_type
_atom_site_calc_flag
_atom_site_occupancy
_atom_site_disorder_assembly
_atom_site_disorder_group
Sn Sn1 0.71338(3) 0.31769(2) 0.2500 0.01406(8) Uani d 1 . .
C C111 0.4833(4) 0.3193(4) 0.2500 0.0186(9) Uani d 1 . .
C C112 0.4302(5) 0.4399(4) 0.2500 0.0220(10) Uani d 1 . .
H H111 0.3289 0.4393 0.2500 0.030(5) Uiso d 1 . .
H H112 0.4636 0.4782 0.2277 0.030(5) Uiso d 1 . .
C C113 0.4340(3) 0.2588(3) 0.21517(10) 0.0264(8) Uani d 1 . .
H H114 0.4663 0.1810 0.2157 0.030(5) Uiso calc 1 . .
H H115 0.4713 0.2964 0.1932 0.030(5) Uiso calc 1 . .
H H116 0.3327 0.2600 0.2142 0.030(5) Uiso calc 1 . .
C C121 0.9254(5) 0.3877(4) 0.2500 0.0204(10) Uani d 1 . .
C C122 0.9991(3) 0.3436(3) 0.21538(10) 0.0272(8) Uani d 1 . .
H H124 1.0943 0.3718 0.2149 0.039(6) Uiso calc 1 . .
H H125 0.9500 0.3692 0.1931 0.039(6) Uiso calc 1 . .
H H126 1.0002 0.2616 0.2159 0.039(6) Uiso calc 1 . .
C C123 0.9251(5) 0.5145(4) 0.2500 0.0302(11) Uani d 1 . .
H H121 0.8625 0.5417 0.2694 0.039(6) Uiso calc 0.5 . .
H H122 0.8936 0.5418 0.2258 0.039(6) Uiso calc 0.5 . .
H H123 1.0189 0.5420 0.2548 0.039(6) Uiso calc 0.5 . .
N N1 0.7446(3) 0.1848(2) 0.20936(8) 0.0187(6) Uani d 1 . .
C C1 0.7531(3) 0.1200(3) 0.18662(9) 0.0173(6) Uani d 1 . .
S S1 0.76537(10) 0.02369(7) 0.15494(2) 0.0272(2) Uani d 1 . .
Sn Sn2 0.76789(2) 0.17360(2) 0.08292(2) 0.01418(7) Uani d 1 . .
C C211 0.5510(3) 0.1151(3) 0.07802(9) 0.0199(7) Uani d 1 . .
C C212 0.5441(4) -0.0125(3) 0.07864(10) 0.0311(8) Uani d 1 . .
H H211 0.5816 -0.0401 0.1022 0.037(4) Uiso calc 1 . .
H H212 0.5986 -0.0427 0.0580 0.037(4) Uiso calc 1 . .
H H213 0.4476 -0.0365 0.0761 0.037(4) Uiso calc 1 . .
C C213 0.4912(3) 0.1599(3) 0.04175(10) 0.0269(8) Uani d 1 . .
H H214 0.3949 0.1352 0.0392 0.037(4) Uiso calc 1 . .
H H215 0.5455 0.1314 0.0208 0.037(4) Uiso calc 1 . .
H H216 0.4945 0.2419 0.0419 0.037(4) Uiso calc 1 . .
C C214 0.4711(3) 0.1641(3) 0.11074(10) 0.0259(8) Uani d 1 . .
H H217 0.4750 0.2460 0.1097 0.037(4) Uiso calc 1 . .
H H218 0.5124 0.1381 0.1340 0.037(4) Uiso calc 1 . .
H H219 0.3744 0.1396 0.1095 0.037(4) Uiso calc 1 . .
C C221 0.9969(3) 0.1591(3) 0.08795(9) 0.0179(6) Uani d 1 . .
C C222 1.0614(3) 0.2197(3) 0.05478(10) 0.0244(7) Uani d 1 . .
H H221 1.1624 0.2168 0.0567 0.030(3) Uiso calc 1 . .
H H222 1.0310 0.2980 0.0546 0.030(3) Uiso calc 1 . .
H H223 1.0321 0.1832 0.0317 0.030(3) Uiso calc 1 . .
C C223 1.0396(3) 0.0371(3) 0.08825(9) 0.0242(7) Uani d 1 . .
H H224 1.0102 0.0014 0.0651 0.030(3) Uiso calc 1 . .
H H225 0.9959 -0.0009 0.1093 0.030(3) Uiso calc 1 . .
H H226 1.1404 0.0319 0.0906 0.030(3) Uiso calc 1 . .
C C224 1.0400(3) 0.2158(3) 0.12421(10) 0.0253(8) Uani d 1 . .
H H227 0.9974 0.1767 0.1452 0.030(3) Uiso calc 1 . .
H H228 1.0092 0.2940 0.1240 0.030(3) Uiso calc 1 . .
H H229 1.1409 0.2132 0.1266 0.030(3) Uiso calc 1 . .
N N2 0.7361(3) 0.3049(2) 0.12375(8) 0.0188(6) Uani d 1 . .
C C2 0.7134(3) 0.3682(3) 0.14610(9) 0.0162(6) Uani d 1 . .
S S2 0.68141(10) 0.46205(7) 0.17794(2) 0.0266(2) Uani d 1 . .
N N3 0.7594(2) 0.3092(2) 0.04267(7) 0.0165(5) Uani d 1 . .
C C3 0.7802(3) 0.3744(3) 0.02045(9) 0.0169(6) Uani d 1 . .
S S3 0.80855(9) 0.46981(7) -0.01082(2) 0.02275(18) Uani d 1 . .

loop_
_atom_site_aniso_label
_atom_site_aniso_U_11
_atom_site_aniso_U_22
_atom_site_aniso_U_33
_atom_site_aniso_U_12
_atom_site_aniso_U_13
_atom_site_aniso_U_23
Sn1 0.01571(14) 0.01359(16) 0.01288(16) 0.00193(11) 0.000 0.000
C111 0.0151(19) 0.014(2) 0.026(3) 0.0000(17) 0.000 0.000
C112 0.022(2) 0.019(2) 0.025(3) 0.0045(18) 0.000 0.000
C113 0.0204(15) 0.0235(18) 0.035(2) 0.0015(13) -0.0095(14) -0.0094(16)
C121 0.025(2) 0.019(2) 0.018(2) -0.0062(18) 0.000 0.000
C122 0.0235(15) 0.035(2) 0.0227(18) -0.0030(14) 0.0054(14) 0.0016(16)
C123 0.035(3) 0.025(3) 0.030(3) -0.010(2) 0.000 0.000
N1 0.0214(12) 0.0194(15) 0.0152(14) 0.0004(11) -0.0017(10) 0.0047(11)
C1 0.0181(14) 0.0176(16) 0.0162(16) 0.0007(12) -0.0007(12) 0.0057(14)
S1 0.0499(5) 0.0171(4) 0.0147(4) 0.0030(4) 0.0006(4) -0.0018(3)
Sn2 0.01568(10) 0.01317(11) 0.01369(12) 0.00127(8) -0.00043(7) -0.00038(8)
C211 0.0165(14) 0.0216(17) 0.0216(17) -0.0045(12) 0.0005(12) 0.0006(14)
C212 0.0357(19) 0.027(2) 0.030(2) -0.0129(16) 0.0020(16) -0.0025(16)
C213 0.0198(15) 0.039(2) 0.0220(18) -0.0028(14) -0.0047(13) 0.0009(16)
C214 0.0218(15) 0.032(2) 0.0239(19) -0.0044(14) 0.0062(13) 0.0030(15)
C221 0.0159(13) 0.0193(16) 0.0184(17) 0.0027(12) -0.0013(12) -0.0033(13)
C222 0.0194(15) 0.0260(19) 0.028(2) 0.0009(13) 0.0052(14) 0.0009(15)
C223 0.0262(17) 0.0254(19) 0.0211(18) 0.0105(14) -0.0016(13) -0.0025(14)
C224 0.0207(16) 0.0287(19) 0.0264(19) 0.0039(13) -0.0053(13) -0.0094(15)
N2 0.0205(12) 0.0184(14) 0.0176(15) -0.0020(10) -0.0025(11) 0.0044(12)
C2 0.0175(14) 0.0151(15) 0.0159(17) 0.0008(12) -0.0010(12) 0.0079(13)
S2 0.0458(5) 0.0190(4) 0.0149(4) 0.0104(4) 0.0003(4) -0.0016(3)
N3 0.0167(12) 0.0187(14) 0.0140(14) 0.0002(10) -0.0017(10) -0.0032(11)
C3 0.0159(13) 0.0163(16) 0.0185(17) 0.0025(12) -0.0020(12) -0.0079(13)
S3 0.0336(4) 0.0198(4) 0.0149(4) -0.0062(3) 0.0004(3) 0.0011(3)

loop_
_atom_type_symbol
_atom_type_description
_atom_type_scat_dispersion_real
_atom_type_scat_dispersion_imag
_atom_type_scat_source
C C 0.0033 0.0016 'International Tables Vol C Tables 4.2.6.8 and 6.1.1.4'
H H 0.0000 0.0000 'International Tables Vol C Tables 4.2.6.8 and 6.1.1.4'
N N 0.0061 0.0033 'International Tables Vol C Tables 4.2.6.8 and 6.1.1.4'
S S 0.1246 0.1234 'International Tables Vol C Tables 4.2.6.8 and 6.1.1.4'
Sn Sn -0.6537 1.4246 'International Tables Vol C Tables 4.2.6.8 and 6.1.1.4'

loop_
_geom_angle_atom_site_label_1
_geom_angle_atom_site_label_2
_geom_angle_atom_site_label_3
_geom_angle_site_symmetry_1
_geom_angle_site_symmetry_3
_geom_angle
_geom_angle_publ_flag
N1 Sn1 N1 6_556 . 84.35(13) ?
N1 Sn1 C121 6_556 . 98.45(11) ?
N1 Sn1 C121 . . 98.45(11) ?
N1 Sn1 C111 6_556 . 98.31(10) ?
N1 Sn1 C111 . . 98.31(10) ?
C121 Sn1 C111 . . 157.3(2) ?
N1 Sn1 S2 6_556 . 166.19(7) ?
N1 Sn1 S2 . . 81.84(7) ?
C121 Sn1 S2 . . 83.30(7) ?
C111 Sn1 S2 . . 84.06(6) ?
C113 C111 C113 . 6_556 110.8(4) ?
C113 C111 C112 . . 110.0(2) ?
C113 C111 C112 6_556 . 110.0(2) ?
C113 C111 Sn1 . . 108.0(2) ?
C113 C111 Sn1 6_556 . 108.0(2) ?
C112 C111 Sn1 . . 110.1(3) ?
C111 C112 H111 . . 109.2 ?
C111 C112 H112 . . 109.2 ?
H111 C112 H112 . . 109.4 ?
C111 C113 H114 . . 109.5 ?
C111 C113 H115 . . 109.5 ?
H114 C113 H115 . . 109.5 ?
C111 C113 H116 . . 109.5 ?
H114 C113 H116 . . 109.5 ?
H115 C113 H116 . . 109.5 ?
C123 C121 C122 . 6_556 110.2(3) ?
C123 C121 C122 . . 110.2(3) ?
C122 C121 C122 6_556 . 109.2(4) ?
C123 C121 Sn1 . . 112.1(3) ?
C122 C121 Sn1 6_556 . 107.5(2) ?
C122 C121 Sn1 . . 107.5(2) ?
C121 C122 H124 . . 109.5 ?
C121 C122 H125 . . 109.5 ?
H124 C122 H125 . . 109.5 ?
C121 C122 H126 . . 109.5 ?
H124 C122 H126 . . 109.5 ?
H125 C122 H126 . . 109.5 ?
C121 C123 H121 . . 109.5 ?
C121 C123 H122 . . 109.5 ?
H121 C123 H122 . . 109.5 ?
C121 C123 H123 . . 109.5 ?
H121 C123 H123 . . 109.5 ?
H122 C123 H123 . . 109.5 ?
C1 N1 Sn1 . . 174.6(2) yes
C1 S1 Sn2 . . 100.20(10) ?
C2 N2 Sn2 . . 175.2(3) yes
C3 N3 Sn2 . . 167.0(2) yes
N2 Sn2 N3 . . 84.73(10) ?
N2 Sn2 C211 . . 98.51(11) ?
N3 Sn2 C211 . . 98.41(10) ?
N2 Sn2 C221 . . 98.13(10) ?
N3 Sn2 C221 . . 98.59(10) ?
C211 Sn2 C221 . . 157.20(10) ?
N2 Sn2 S1 . . 81.48(7) ?
N3 Sn2 S1 . . 166.20(7) ?
C211 Sn2 S1 . . 83.05(9) ?
C221 Sn2 S1 . . 84.07(8) ?
C212 C211 C213 . . 110.3(3) ?
C212 C211 C214 . . 110.5(3) ?
C213 C211 C214 . . 109.5(3) ?
C212 C211 Sn2 . . 110.8(2) ?
C213 C211 Sn2 . . 108.4(2) ?
C214 C211 Sn2 . . 107.2(2) ?
C211 C212 H211 . . 109.5 ?
C211 C212 H212 . . 109.5 ?
H211 C212 H212 . . 109.5 ?
C211 C212 H213 . . 109.5 ?
H211 C212 H213 . . 109.5 ?
H212 C212 H213 . . 109.5 ?
C211 C213 H214 . . 109.5 ?
C211 C213 H215 . . 109.5 ?
H214 C213 H215 . . 109.5 ?
C211 C213 H216 . . 109.5 ?
H214 C213 H216 . . 109.5 ?
H215 C213 H216 . . 109.5 ?
C211 C214 H217 . . 109.5 ?
C211 C214 H218 . . 109.5 ?
H217 C214 H218 . . 109.5 ?
C211 C214 H219 . . 109.5 ?
H217 C214 H219 . . 109.5 ?
H218 C214 H219 . . 109.5 ?
C223 C221 C224 . . 110.2(3) ?
C223 C221 C222 . . 110.5(3) ?
C224 C221 C222 . . 110.2(3) ?
C223 C221 Sn2 . . 110.3(2) ?
C224 C221 Sn2 . . 107.8(2) ?
C222 C221 Sn2 . . 107.8(2) ?
C221 C222 H221 . . 109.5 ?
C221 C222 H222 . . 109.5 ?
H221 C222 H222 . . 109.5 ?
C221 C222 H223 . . 109.5 ?
H221 C222 H223 . . 109.5 ?
H222 C222 H223 . . 109.5 ?
C221 C223 H224 . . 109.5 ?
C221 C223 H225 . . 109.5 ?
H224 C223 H225 . . 109.5 ?
C221 C223 H226 . . 109.5 ?
H224 C223 H226 . . 109.5 ?
H225 C223 H226 . . 109.5 ?
C221 C224 H227 . . 109.5 ?
C221 C224 H228 . . 109.5 ?
H227 C224 H228 . . 109.5 ?
C221 C224 H229 . . 109.5 ?
H227 C224 H229 . . 109.5 ?
H228 C224 H229 . . 109.5 ?
N1 C1 S1 . . 178.2(3) n
N2 C2 S2 . . 178.8(3) n
C2 S2 Sn1 . . 100.70(10) ?
N3 C3 S3 . . 178.8(3) n
C3 S3 Sn2 . 4 99.80(10) ?

loop_
_geom_bond_atom_site_label_1
_geom_bond_atom_site_label_2
_geom_bond_site_symmetry_2
_geom_bond_distance
_geom_bond_publ_flag
Sn1 N1 6_556 2.180(3) ?
Sn1 N1 . 2.180(3) yes
Sn2 N2 . 2.172(3) yes
Sn2 N3 . 2.175(3) yes
Sn1 C121 . 2.214(4) y
Sn1 C111 . 2.224(4) y
S1 Sn2 . 3.1519(9) yes
S2 Sn1 . 3.1312(9) yes
S3 Sn2 4 3.1355(9) yes
C111 C113 . 1.524(4) ?
C111 C113 6_556 1.524(4) ?
C111 C112 . 1.529(6) ?
C112 H111 . 0.9800 ?
C112 H112 . 0.9799 ?
C113 H114 . 0.9800 ?
C113 H115 . 0.9800 ?
C113 H116 . 0.9800 ?
C121 C123 . 1.514(7) ?
C121 C122 6_556 1.529(4) ?
C121 C122 . 1.530(4) ?
C122 H124 . 0.9800 ?
C122 H125 . 0.9800 ?
C122 H126 . 0.9800 ?
C123 H121 . 0.9800 ?
C123 H122 . 0.9800 ?
C123 H123 . 0.9800 ?
N1 C1 . 1.130(4) n
C1 S1 . 1.625(3) n
Sn2 C211 . 2.217(3) ?
Sn2 C221 . 2.227(3) ?
C211 C212 . 1.525(5) ?
C211 C213 . 1.526(5) ?
C211 C214 . 1.526(4) ?
C212 H211 . 0.9800 ?
C212 H212 . 0.9800 ?
C212 H213 . 0.9800 ?
C213 H214 . 0.9800 ?
C213 H215 . 0.9800 ?
C213 H216 . 0.9800 ?
C214 H217 . 0.9800 ?
C214 H218 . 0.9800 ?
C214 H219 . 0.9800 ?
C221 C223 . 1.514(4) ?
C221 C224 . 1.529(4) ?
C221 C222 . 1.530(4) ?
C222 H221 . 0.9800 ?
C222 H222 . 0.9800 ?
C222 H223 . 0.9800 ?
C223 H224 . 0.9800 ?
C223 H225 . 0.9800 ?
C223 H226 . 0.9800 ?
C224 H227 . 0.9800 ?
C224 H228 . 0.9800 ?
C224 H229 . 0.9800 ?
N2 C2 . 1.126(4) n
C2 S2 . 1.633(3) n
N3 C3 . 1.134(4) n
C3 S3 . 1.625(3) n
